data_7032260
loop_
_publ_author_name
'Scott, Hayley S.'
'Gartshore, Christopher J.'
'Guo, Si-Xuan'
'Moubaraki, Boujemaa'
'Bond, Alan M.'
'Batten, Stuart R.'
'Murray, Keith S.'

_publ_section_title
;
 Ferrocene-appended ligands for use in spin crossover-redox
 &quot;hybrid&quot; complexes of iron(ii) and cobalt(ii).
;
_journal_issue 40
_journal_name_full 'Dalton transactions (Cambridge, England : 2003)'
_journal_page_first 15212
_journal_page_last 15220
_journal_paper_doi 10.1039/c4dt02126f
_journal_volume 43
_journal_year 2014
_chemical_formula_sum 'C54 H38 Cl2 Fe3 N6 O9'
_chemical_formula_weight 1153.35
_chemical_name_systematic
; 
 ? 
;
_space_group_IT_number 14
_symmetry_cell_setting monoclinic
_symmetry_space_group_name_Hall '-P 2ybc'
_symmetry_space_group_name_H-M 'P 1 21/c 1'
_atom_sites_solution_hydrogens geom
_atom_sites_solution_primary direct
_atom_sites_solution_secondary difmap
_audit_creation_method SHELXL-97
_cell_angle_alpha 90.00
_cell_angle_beta 106.19(3)
_cell_angle_gamma 90.00
_cell_formula_units_Z 4
_cell_length_a 12.833(3)
_cell_length_b 21.216(4)
_cell_length_c 19.474(4)
_cell_measurement_temperature 100(2)
_cell_volume 5092(2)
_computing_cell_refinement 'XDS (Kabsch, 1993)'
_computing_data_collection 'Blu-Ice (McPhillips et al, 2002)'
_computing_data_reduction 'XDS (Kabsch, 1993)'
_computing_molecular_graphics X-SEED
_computing_publication_material 'XCIF V6.12 (BrukerAXS, 2001).'
_computing_structure_refinement 'SHELXL-97 (Sheldrick, 1997)'
_computing_structure_solution 'SHELXS-97 (Sheldrick, 1990)'
_diffrn_ambient_temperature 100(2)
_diffrn_measured_fraction_theta_full 0.992
_diffrn_measured_fraction_theta_max 0.851
_diffrn_measurement_device_type 'ADSC Quantum 210r'
_diffrn_measurement_method 'scans in phi'
_diffrn_radiation_monochromator silicon
_diffrn_radiation_source 'Australian Synchrotron'
_diffrn_radiation_type Synchrotron
_diffrn_radiation_wavelength 0.71073
_diffrn_reflns_av_R_equivalents 0.0728
_diffrn_reflns_av_sigmaI/netI 0.0403
_diffrn_reflns_limit_h_max 17
_diffrn_reflns_limit_h_min -17
_diffrn_reflns_limit_k_max 28
_diffrn_reflns_limit_k_min -28
_diffrn_reflns_limit_l_max 27
_diffrn_reflns_limit_l_min -27
_diffrn_reflns_number 96072
_diffrn_reflns_theta_full 27.50
_diffrn_reflns_theta_max 31.53
_diffrn_reflns_theta_min 1.45
_exptl_absorpt_coefficient_mu 1.012
_exptl_absorpt_correction_type none
_exptl_crystal_colour Purple
_exptl_crystal_density_diffrn 1.505
_exptl_crystal_density_method 'not measured'
_exptl_crystal_description Block
_exptl_crystal_F_000 2352
_exptl_crystal_size_max 0.10
_exptl_crystal_size_mid 0.10
_exptl_crystal_size_min 0.10
_refine_diff_density_max 1.765
_refine_diff_density_min -1.270
_refine_diff_density_rms 0.155
_refine_ls_extinction_method none
_refine_ls_goodness_of_fit_ref 1.090
_refine_ls_hydrogen_treatment mixed
_refine_ls_matrix_type full
_refine_ls_number_parameters 651
_refine_ls_number_reflns 14467
_refine_ls_number_restraints 12
_refine_ls_restrained_S_all 1.102
_refine_ls_R_factor_all 0.1259
_refine_ls_R_factor_gt 0.0966
_refine_ls_shift/su_max 0.001
_refine_ls_shift/su_mean 0.000
_refine_ls_structure_factor_coef Fsqd
_refine_ls_weighting_details 'calc w=1/[\s^2^(Fo^2^)+(0.1027P)^2^+35.8445P] where P=(Fo^2^+2Fc^2^)/3'
_refine_ls_weighting_scheme calc
_refine_ls_wR_factor_gt 0.2577
_refine_ls_wR_factor_ref 0.2768
_reflns_number_gt 10422
_reflns_number_total 14467
_reflns_threshold_expression >2sigma(I)
_cod_data_source_file c4dt02126f2.cif
_cod_data_source_block hs485
_cod_depositor_comments
;
The following automatic conversions were performed:

'_symmetry_cell_setting' value 'Monoclinic' changed to 'monoclinic'
according to
/usr/data/users/saulius/crontab/automatic-downloads/rss-feeds/RSC/lib/dictionaries/cif_core.dic
dictionary named 'cif_core.dic' version 2.4.2 from 2011-04-26.

Automatic conversion script
Id: cif_fix_values 2281 2013-09-26 08:29:07Z andrius 

 Adding full bibliography for 7032258--7032260.cif.
;
_cod_original_cell_volume 5091.7(18)
_cod_original_sg_symbol_H-M P2(1)/c
_cod_database_code 7032260

loop_
_symmetry_equiv_pos_as_xyz
'x, y, z'
'-x, y+1/2, -z+1/2'
'-x, -y, -z'
'x, -y-1/2, z-1/2'

loop_
_atom_site_label
_atom_site_type_symbol
_atom_site_fract_x
_atom_site_fract_y
_atom_site_fract_z
_atom_site_U_iso_or_equiv
_atom_site_adp_type
_atom_site_occupancy
_atom_site_symmetry_multiplicity
_atom_site_calc_flag
_atom_site_refinement_flags
Fe1 Fe 0.28644(6) 0.87286(4) 0.26181(4) 0.02544(18) Uani 1 1 d .
Cl1 Cl 0.32888(11) 0.11892(7) 0.01748(7) 0.0325(3) Uani 1 1 d .
O1 O 0.4350(3) 0.1146(2) 0.0690(3) 0.0401(10) Uani 1 1 d .
N1 N 0.4236(3) 0.8546(2) 0.3364(3) 0.0279(9) Uani 1 1 d .
C1 C 0.4936(4) 0.8966(3) 0.3759(3) 0.0329(12) Uani 1 1 d .
H1 H 0.4799 0.9403 0.3672 0.039 Uiso 1 1 calc R
Fe2 Fe 0.20875(6) 1.22385(4) 0.23992(4) 0.02628(18) Uani 1 1 d .
Cl2 Cl 0.10069(10) 1.36780(6) -0.02160(7) 0.0291(3) Uani 1 1 d .
O2 O 0.3282(6) 0.1704(3) -0.0286(4) 0.083(2) Uani 1 1 d .
N2 N 0.2830(3) 0.7842(2) 0.2576(2) 0.0258(9) Uani 1 1 d .
C2 C 0.5858(5) 0.8779(3) 0.4293(3) 0.0363(12) Uani 1 1 d .
H2 H 0.6354 0.9085 0.4554 0.044 Uiso 1 1 calc R
Fe3 Fe 0.21593(6) 0.51589(4) 0.24373(5) 0.0312(2) Uani 1 1 d .
O3 O 0.3098(7) 0.0630(3) -0.0219(4) 0.096(3) Uani 1 1 d .
N3 N 0.1478(4) 0.8615(2) 0.1873(3) 0.0314(10) Uani 1 1 d .
C3 C 0.6039(5) 0.8143(3) 0.4436(3) 0.0337(12) Uani 1 1 d .
H3 H 0.6652 0.8008 0.4805 0.040 Uiso 1 1 calc R
O4 O 0.2530(6) 0.1282(5) 0.0544(3) 0.113(4) Uani 1 1 d .
N4 N 0.2137(4) 0.8897(2) 0.3366(3) 0.0290(9) Uani 1 1 d .
C4 C 0.5317(4) 0.7705(3) 0.4036(3) 0.0298(11) Uani 1 1 d .
H4 H 0.5427 0.7267 0.4127 0.036 Uiso 1 1 calc R
O5 O 0.1786(5) 1.3710(3) -0.0618(3) 0.0538(14) Uani 1 1 d .
N5 N 0.2947(3) 0.9617(2) 0.2632(2) 0.0267(9) Uani 1 1 d .
C5 C 0.4428(4) 0.7920(2) 0.3499(3) 0.0256(10) Uani 1 1 d .
O6 O -0.0067(4) 1.3753(2) -0.0689(3) 0.0482(12) Uani 1 1 d .
N6 N 0.3617(4) 0.8856(2) 0.1868(3) 0.0284(9) Uani 1 1 d .
C6 C 0.3649(4) 0.7508(3) 0.3005(3) 0.0267(10) Uani 1 1 d .
O7 O 0.1101(4) 1.3081(2) 0.0131(3) 0.0521(13) Uani 1 1 d .
C7 C 0.3723(4) 0.6865(3) 0.2920(3) 0.0289(11) Uani 1 1 d .
H7 H 0.4300 0.6635 0.3232 0.035 Uiso 1 1 calc R
O8 O 0.1212(4) 1.4177(3) 0.0293(3) 0.0535(14) Uani 1 1 d .
C8 C 0.2946(4) 0.6547(3) 0.2372(3) 0.0274(10) Uani 1 1 d .
O9 O 0.7748(19) 1.2780(9) 0.5111(13) 0.197(12) Uiso 0.50 1 d PD
C9 C 0.2093(4) 0.6910(3) 0.1944(3) 0.0301(11) Uani 1 1 d .
H9 H 0.1540 0.6715 0.1577 0.036 Uiso 1 1 calc R
C10 C 0.2061(4) 0.7558(3) 0.2059(3) 0.0269(10) Uani 1 1 d .
C11 C 0.1258(4) 0.8009(3) 0.1651(3) 0.0290(11) Uani 1 1 d .
C12 C 0.0359(5) 0.7844(3) 0.1100(3) 0.0341(12) Uani 1 1 d .
H12 H 0.0238 0.7417 0.0954 0.041 Uiso 1 1 calc R
C13 C -0.0359(5) 0.8307(3) 0.0767(4) 0.0420(15) Uani 1 1 d .
H13 H -0.0979 0.8205 0.0384 0.050 Uiso 1 1 calc R
C14 C -0.0160(6) 0.8923(4) 0.0999(4) 0.0497(18) Uani 1 1 d .
H14 H -0.0653 0.9248 0.0786 0.060 Uiso 1 1 calc R
C15 C 0.0768(5) 0.9063(3) 0.1548(4) 0.0409(15) Uani 1 1 d .
H15 H 0.0905 0.9488 0.1698 0.049 Uiso 1 1 calc R
C16 C 0.3067(4) 0.5881(2) 0.2226(3) 0.0290(11) Uani 1 1 d .
C17 C 0.3746(4) 0.5419(3) 0.2679(4) 0.0352(13) Uani 1 1 d .
H17 H 0.4215 0.5497 0.3143 0.042 Uiso 1 1 calc R
C18 C 0.3610(5) 0.4837(3) 0.2328(4) 0.0423(15) Uani 1 1 d .
H18 H 0.3964 0.4454 0.2512 0.051 Uiso 1 1 calc R
C19 C 0.2852(5) 0.4918(3) 0.1653(4) 0.0430(15) Uani 1 1 d .
H19 H 0.2610 0.4599 0.1303 0.052 Uiso 1 1 calc R
C20 C 0.2512(5) 0.5559(3) 0.1582(3) 0.0349(12) Uani 1 1 d .
H20 H 0.2006 0.5741 0.1179 0.042 Uiso 1 1 calc R
C21 C 0.1571(6) 0.4481(3) 0.2967(5) 0.056(2) Uani 1 1 d .
H21 H 0.1901 0.4086 0.3121 0.067 Uiso 1 1 calc R
C22 C 0.0824(6) 0.4601(3) 0.2298(5) 0.054(2) Uani 1 1 d .
H22 H 0.0571 0.4309 0.1918 0.065 Uiso 1 1 calc R
C23 C 0.0529(4) 0.5238(3) 0.2305(4) 0.0391(14) Uani 1 1 d .
H23 H 0.0018 0.5450 0.1927 0.047 Uiso 1 1 calc R
C24 C 0.1100(5) 0.5513(4) 0.2950(4) 0.0435(15) Uani 1 1 d .
H24 H 0.1061 0.5941 0.3083 0.052 Uiso 1 1 calc R
C25 C 0.1749(6) 0.5038(4) 0.3369(5) 0.0539(19) Uani 1 1 d .
H25 H 0.2220 0.5086 0.3838 0.065 Uiso 1 1 calc R
C26 C 0.1678(5) 0.8480(3) 0.3711(4) 0.0363(13) Uani 1 1 d .
H26 H 0.1653 0.8050 0.3572 0.044 Uiso 1 1 calc R
C27 C 0.1239(5) 0.8646(3) 0.4260(4) 0.0418(14) Uani 1 1 d .
H27 H 0.0923 0.8336 0.4491 0.050 Uiso 1 1 calc R
C28 C 0.1267(5) 0.9278(3) 0.4467(4) 0.0392(14) Uani 1 1 d .
H28 H 0.0967 0.9405 0.4840 0.047 Uiso 1 1 calc R
C29 C 0.1740(4) 0.9715(3) 0.4119(3) 0.0324(11) Uani 1 1 d .
H29 H 0.1785 1.0146 0.4257 0.039 Uiso 1 1 calc R
C30 C 0.2147(4) 0.9514(3) 0.3568(3) 0.0285(10) Uani 1 1 d .
C31 C 0.2601(4) 0.9938(3) 0.3125(3) 0.0272(10) Uani 1 1 d .
C32 C 0.2713(4) 1.0583(3) 0.3183(3) 0.0278(10) Uani 1 1 d .
H32 H 0.2489 1.0803 0.3542 0.033 Uiso 1 1 calc R
C33 C 0.3159(4) 1.0913(3) 0.2708(3) 0.0284(11) Uani 1 1 d .
C34 C 0.3471(4) 1.0571(2) 0.2181(3) 0.0257(10) Uani 1 1 d .
H34 H 0.3752 1.0782 0.1841 0.031 Uiso 1 1 calc R
C35 C 0.3364(4) 0.9919(2) 0.2164(3) 0.0260(10) Uani 1 1 d .
C36 C 0.3715(4) 0.9472(3) 0.1693(3) 0.0265(10) Uani 1 1 d .
C37 C 0.4137(4) 0.9648(3) 0.1137(3) 0.0297(11) Uani 1 1 d .
H37 H 0.4183 1.0080 0.1020 0.036 Uiso 1 1 calc R
C38 C 0.4489(5) 0.9182(3) 0.0759(3) 0.0360(13) Uani 1 1 d .
H38 H 0.4772 0.9290 0.0373 0.043 Uiso 1 1 calc R
C39 C 0.4426(5) 0.8557(3) 0.0945(4) 0.0373(13) Uani 1 1 d .
H39 H 0.4681 0.8232 0.0699 0.045 Uiso 1 1 calc R
C40 C 0.3982(5) 0.8413(3) 0.1500(3) 0.0340(12) Uani 1 1 d .
H40 H 0.3934 0.7984 0.1624 0.041 Uiso 1 1 calc R
C41 C 0.3307(4) 1.1597(3) 0.2764(3) 0.0292(11) Uani 1 1 d .
C42 C 0.3173(4) 1.1989(3) 0.3338(3) 0.0319(11) Uani 1 1 d .
H42 H 0.2991 1.1846 0.3752 0.038 Uiso 1 1 calc R
C43 C 0.3359(5) 1.2628(3) 0.3174(4) 0.0380(13) Uani 1 1 d .
H43 H 0.3337 1.2985 0.3464 0.046 Uiso 1 1 calc R
C44 C 0.3581(5) 1.2632(3) 0.2503(4) 0.0373(13) Uani 1 1 d .
H44 H 0.3732 1.2997 0.2264 0.045 Uiso 1 1 calc R
C45 C 0.3544(4) 1.2019(3) 0.2247(3) 0.0337(12) Uani 1 1 d .
H45 H 0.3656 1.1897 0.1804 0.040 Uiso 1 1 calc R
C46 C 0.0733(5) 1.1741(3) 0.1894(4) 0.0400(14) Uani 1 1 d .
H46 H 0.0706 1.1297 0.1832 0.048 Uiso 1 1 calc R
C47 C 0.0551(4) 1.2080(3) 0.2481(4) 0.0389(14) Uani 1 1 d .
H47 H 0.0353 1.1899 0.2873 0.047 Uiso 1 1 calc R
C48 C 0.0714(5) 1.2729(3) 0.2386(4) 0.0389(14) Uani 1 1 d .
H48 H 0.0660 1.3058 0.2706 0.047 Uiso 1 1 calc R
C49 C 0.0971(5) 1.2804(3) 0.1731(4) 0.0405(14) Uani 1 1 d .
H49 H 0.1121 1.3192 0.1533 0.049 Uiso 1 1 calc R
C50 C 0.0963(5) 1.2195(3) 0.1419(3) 0.0422(14) Uani 1 1 d .
H50 H 0.1091 1.2108 0.0971 0.051 Uiso 1 1 calc R
O9' O 0.5911(5) 1.1494(3) 0.4406(3) 0.061(3) Uiso 0.50 1 d PRD
C51 C 0.8366(16) 1.3833(7) 0.5235(10) 0.070(5) Uiso 0.50 1 d PD
C52 C 0.7916(15) 1.3321(7) 0.5537(8) 0.061(4) Uiso 0.50 1 d PD
C53 C 0.6867(15) 1.2379(8) 0.5023(10) 0.179(9) Uiso 1 1 d D
C54 C 0.6727(16) 1.1895(9) 0.4507(12) 0.228(12) Uiso 1 1 d D
C51' C 0.538(3) 1.0450(8) 0.4683(15) 0.119(10) Uiso 0.50 1 d PD
C52' C 0.5681(16) 1.0905(5) 0.4289(10) 0.077(5) Uiso 0.50 1 d PD

loop_
_atom_site_aniso_label
_atom_site_aniso_U_11
_atom_site_aniso_U_22
_atom_site_aniso_U_33
_atom_site_aniso_U_23
_atom_site_aniso_U_13
_atom_site_aniso_U_12
Fe1 0.0195(3) 0.0246(4) 0.0339(4) 0.0008(3) 0.0103(3) 0.0032(3)
Cl1 0.0314(6) 0.0335(7) 0.0322(6) -0.0012(5) 0.0080(5) 0.0046(5)
O1 0.031(2) 0.033(2) 0.048(3) 0.0025(19) -0.0029(19) -0.0012(17)
N1 0.0198(19) 0.028(2) 0.037(2) -0.0006(18) 0.0096(18) 0.0010(16)
C1 0.025(2) 0.027(3) 0.045(3) -0.001(2) 0.007(2) -0.003(2)
Fe2 0.0225(4) 0.0232(4) 0.0355(4) 0.0008(3) 0.0120(3) 0.0009(3)
Cl2 0.0238(6) 0.0344(7) 0.0301(6) 0.0008(5) 0.0093(5) 0.0012(5)
O2 0.088(5) 0.079(5) 0.065(4) 0.034(4) -0.007(4) -0.007(4)
N2 0.0154(18) 0.028(2) 0.035(2) 0.0027(17) 0.0075(16) 0.0029(15)
C2 0.027(3) 0.035(3) 0.044(3) 0.000(2) 0.005(2) -0.001(2)
Fe3 0.0206(4) 0.0244(4) 0.0457(5) 0.0025(3) 0.0045(3) -0.0006(3)
O3 0.098(5) 0.060(4) 0.097(5) -0.042(4) -0.026(4) 0.005(4)
N3 0.027(2) 0.032(2) 0.037(2) 0.0000(19) 0.0124(19) 0.0093(18)
C3 0.025(3) 0.035(3) 0.040(3) -0.004(2) 0.006(2) 0.001(2)
O4 0.054(4) 0.244(11) 0.048(3) 0.027(5) 0.024(3) 0.068(5)
N4 0.021(2) 0.029(2) 0.038(2) 0.0007(18) 0.0111(18) 0.0011(16)
C4 0.022(2) 0.031(3) 0.036(3) 0.001(2) 0.008(2) 0.0045(19)
O5 0.057(3) 0.055(3) 0.065(3) 0.020(3) 0.044(3) 0.014(2)
N5 0.024(2) 0.028(2) 0.031(2) 0.0022(17) 0.0109(17) 0.0050(16)
C5 0.019(2) 0.025(2) 0.034(3) 0.0026(19) 0.0083(19) -0.0001(17)
O6 0.036(2) 0.046(3) 0.050(3) -0.008(2) -0.009(2) 0.007(2)
N6 0.022(2) 0.027(2) 0.038(2) -0.0005(18) 0.0122(18) 0.0051(16)
C6 0.017(2) 0.029(3) 0.034(3) 0.000(2) 0.0079(19) -0.0001(18)
O7 0.057(3) 0.044(3) 0.051(3) 0.021(2) 0.008(2) -0.002(2)
C7 0.020(2) 0.028(3) 0.037(3) 0.002(2) 0.005(2) -0.0024(18)
O8 0.041(3) 0.064(3) 0.051(3) -0.027(3) 0.006(2) -0.001(2)
C8 0.021(2) 0.024(2) 0.037(3) 0.000(2) 0.007(2) -0.0040(18)
C9 0.023(2) 0.029(3) 0.037(3) 0.003(2) 0.006(2) -0.0055(19)
C10 0.021(2) 0.027(3) 0.034(3) 0.004(2) 0.010(2) -0.0005(18)
C11 0.019(2) 0.035(3) 0.035(3) -0.002(2) 0.009(2) 0.0039(19)
C12 0.025(2) 0.038(3) 0.037(3) -0.003(2) 0.004(2) 0.006(2)
C13 0.029(3) 0.052(4) 0.039(3) -0.009(3) -0.001(2) 0.017(3)
C14 0.038(3) 0.051(4) 0.050(4) -0.011(3) -0.005(3) 0.020(3)
C15 0.032(3) 0.039(3) 0.048(4) -0.007(3) 0.004(3) 0.017(2)
C16 0.019(2) 0.022(2) 0.046(3) -0.001(2) 0.009(2) -0.0028(17)
C17 0.010(2) 0.037(3) 0.056(4) 0.009(3) 0.004(2) -0.0036(18)
C18 0.024(3) 0.038(3) 0.061(4) -0.007(3) 0.005(3) 0.007(2)
C19 0.029(3) 0.039(3) 0.059(4) -0.012(3) 0.008(3) 0.004(2)
C20 0.025(3) 0.037(3) 0.043(3) -0.004(2) 0.009(2) 0.002(2)
C21 0.038(3) 0.035(4) 0.091(6) 0.023(4) 0.015(4) -0.001(3)
C22 0.031(3) 0.036(4) 0.088(6) 0.006(4) 0.007(3) -0.009(3)
C23 0.016(2) 0.031(3) 0.069(4) 0.006(3) 0.011(3) -0.0019(19)
C24 0.035(3) 0.048(4) 0.054(4) 0.009(3) 0.023(3) 0.006(3)
C25 0.047(4) 0.060(5) 0.057(5) 0.024(4) 0.020(3) 0.002(3)
C26 0.032(3) 0.035(3) 0.046(3) 0.000(2) 0.019(3) -0.006(2)
C27 0.039(3) 0.046(4) 0.046(4) -0.002(3) 0.022(3) -0.013(3)
C28 0.028(3) 0.051(4) 0.043(3) -0.006(3) 0.019(2) -0.007(2)
C29 0.026(3) 0.040(3) 0.033(3) -0.002(2) 0.012(2) 0.001(2)
C30 0.020(2) 0.031(3) 0.034(3) -0.001(2) 0.008(2) 0.0041(19)
C31 0.022(2) 0.029(3) 0.033(3) 0.001(2) 0.013(2) 0.0065(18)
C32 0.024(2) 0.030(3) 0.032(3) -0.001(2) 0.011(2) 0.0040(19)
C33 0.019(2) 0.035(3) 0.030(3) -0.001(2) 0.0056(19) 0.0071(19)
C34 0.023(2) 0.022(2) 0.033(3) 0.0033(19) 0.011(2) 0.0039(17)
C35 0.023(2) 0.024(2) 0.033(3) 0.0018(19) 0.011(2) 0.0028(18)
C36 0.021(2) 0.026(2) 0.034(3) 0.000(2) 0.011(2) 0.0037(18)
C37 0.025(2) 0.033(3) 0.034(3) -0.001(2) 0.012(2) 0.000(2)
C38 0.035(3) 0.036(3) 0.043(3) -0.002(2) 0.020(3) 0.001(2)
C39 0.040(3) 0.033(3) 0.045(3) -0.003(2) 0.023(3) 0.009(2)
C40 0.030(3) 0.030(3) 0.047(3) 0.002(2) 0.019(2) 0.007(2)
C41 0.022(2) 0.033(3) 0.034(3) -0.003(2) 0.010(2) 0.0076(19)
C42 0.026(2) 0.035(3) 0.033(3) -0.003(2) 0.006(2) 0.004(2)
C43 0.035(3) 0.034(3) 0.045(3) -0.012(3) 0.010(3) -0.005(2)
C44 0.025(3) 0.041(3) 0.050(4) -0.003(3) 0.017(2) -0.006(2)
C45 0.022(2) 0.045(3) 0.036(3) 0.009(2) 0.012(2) 0.001(2)
C46 0.028(3) 0.037(3) 0.050(4) 0.001(3) 0.003(3) -0.003(2)
C47 0.019(2) 0.053(4) 0.048(4) 0.003(3) 0.016(2) -0.003(2)
C48 0.032(3) 0.036(3) 0.054(4) 0.011(3) 0.022(3) 0.014(2)
C49 0.039(3) 0.035(3) 0.051(4) 0.011(3) 0.017(3) 0.014(2)
C50 0.033(3) 0.050(4) 0.041(3) 0.008(3) 0.006(3) 0.005(3)

loop_
_atom_type_symbol
_atom_type_description
_atom_type_scat_dispersion_real
_atom_type_scat_dispersion_imag
_atom_type_scat_source
C C 0.0033 0.0016 'International Tables Vol C Tables 4.2.6.8 and 6.1.1.4'
H H 0.0000 0.0000 'International Tables Vol C Tables 4.2.6.8 and 6.1.1.4'
N N 0.0061 0.0033 'International Tables Vol C Tables 4.2.6.8 and 6.1.1.4'
O O 0.0106 0.0060 'International Tables Vol C Tables 4.2.6.8 and 6.1.1.4'
Cl Cl 0.1484 0.1585 'International Tables Vol C Tables 4.2.6.8 and 6.1.1.4'
Fe Fe 0.3463 0.8444 'International Tables Vol C Tables 4.2.6.8 and 6.1.1.4'

loop_
_geom_angle_atom_site_label_1
_geom_angle_atom_site_label_2
_geom_angle_atom_site_label_3
_geom_angle
N2 Fe1 N5 177.20(19)
N2 Fe1 N4 101.7(2)
N5 Fe1 N4 81.1(2)
N2 Fe1 N3 80.85(19)
N5 Fe1 N3 99.7(2)
N4 Fe1 N3 92.9(2)
N2 Fe1 N6 96.56(19)
N5 Fe1 N6 80.70(19)
N4 Fe1 N6 161.8(2)
N3 Fe1 N6 89.9(2)
N2 Fe1 N1 80.92(19)
N5 Fe1 N1 98.59(19)
N4 Fe1 N1 90.02(19)
N3 Fe1 N1 161.7(2)
N6 Fe1 N1 92.92(19)
O4 Cl1 O3 111.5(6)
O4 Cl1 O2 110.0(5)
O3 Cl1 O2 109.9(5)
O4 Cl1 O1 108.2(4)
O3 Cl1 O1 108.2(4)
O2 Cl1 O1 109.1(4)
C1 N1 C5 118.7(5)
C1 N1 Fe1 127.2(4)
C5 N1 Fe1 114.0(4)
N1 C1 C2 121.9(5)
C45 Fe2 C42 69.1(2)
C45 Fe2 C49 123.7(3)
C42 Fe2 C49 155.6(3)
C45 Fe2 C46 120.5(3)
C42 Fe2 C46 125.2(3)
C49 Fe2 C46 69.1(3)
C45 Fe2 C48 160.7(3)
C42 Fe2 C48 121.1(3)
C49 Fe2 C48 40.5(3)
C46 Fe2 C48 68.9(3)
C45 Fe2 C41 41.4(2)
C42 Fe2 C41 41.4(2)
C49 Fe2 C41 161.3(3)
C46 Fe2 C41 106.8(3)
C48 Fe2 C41 156.7(2)
C45 Fe2 C50 107.0(2)
C42 Fe2 C50 162.3(2)
C49 Fe2 C50 40.9(3)
C46 Fe2 C50 40.8(3)
C48 Fe2 C50 68.3(3)
C41 Fe2 C50 124.4(2)
C45 Fe2 C44 39.9(3)
C42 Fe2 C44 68.3(3)
C49 Fe2 C44 107.1(3)
C46 Fe2 C44 155.2(3)
C48 Fe2 C44 125.0(3)
C41 Fe2 C44 68.5(3)
C50 Fe2 C44 120.4(3)
C45 Fe2 C47 156.9(3)
C42 Fe2 C47 108.6(3)
C49 Fe2 C47 68.1(3)
C46 Fe2 C47 40.8(3)
C48 Fe2 C47 40.4(3)
C41 Fe2 C47 121.5(3)
C50 Fe2 C47 67.8(3)
C44 Fe2 C47 162.4(3)
C45 Fe2 C43 68.0(3)
C42 Fe2 C43 40.8(3)
C49 Fe2 C43 120.3(3)
C46 Fe2 C43 162.9(3)
C48 Fe2 C43 108.0(3)
C41 Fe2 C43 68.9(2)
C50 Fe2 C43 155.3(3)
C44 Fe2 C43 40.3(3)
C47 Fe2 C43 126.2(3)
O8 Cl2 O7 110.9(4)
O8 Cl2 O5 108.8(4)
O7 Cl2 O5 108.7(3)
O8 Cl2 O6 108.8(3)
O7 Cl2 O6 110.0(3)
O5 Cl2 O6 109.6(3)
C10 N2 C6 120.9(5)
C10 N2 Fe1 119.0(4)
C6 N2 Fe1 119.5(4)
C3 C2 C1 119.1(6)
C20 Fe3 C21 155.7(3)
C20 Fe3 C17 68.8(2)
C21 Fe3 C17 124.3(3)
C20 Fe3 C16 41.2(2)
C21 Fe3 C16 161.7(3)
C17 Fe3 C16 41.4(2)
C20 Fe3 C19 41.0(3)
C21 Fe3 C19 120.3(3)
C17 Fe3 C19 67.8(3)
C16 Fe3 C19 69.1(3)
C20 Fe3 C22 120.3(3)
C21 Fe3 C22 40.5(3)
C17 Fe3 C22 159.9(3)
C16 Fe3 C22 156.7(3)
C19 Fe3 C22 106.3(3)
C20 Fe3 C24 125.3(3)
C21 Fe3 C24 67.7(3)
C17 Fe3 C24 123.2(3)
C16 Fe3 C24 108.6(3)
C19 Fe3 C24 161.7(3)
C22 Fe3 C24 68.3(3)
C20 Fe3 C25 162.5(3)
C21 Fe3 C25 40.2(4)
C17 Fe3 C25 108.6(3)
C16 Fe3 C25 125.3(3)
C19 Fe3 C25 155.5(3)
C22 Fe3 C25 68.3(4)
C24 Fe3 C25 40.5(3)
C20 Fe3 C23 108.5(3)
C21 Fe3 C23 67.1(3)
C17 Fe3 C23 158.6(3)
C16 Fe3 C23 122.4(2)
C19 Fe3 C23 124.9(3)
C22 Fe3 C23 40.3(3)
C24 Fe3 C23 39.9(3)
C25 Fe3 C23 67.3(3)
C20 Fe3 C18 68.8(3)
C21 Fe3 C18 107.1(3)
C17 Fe3 C18 40.1(3)
C16 Fe3 C18 69.0(2)
C19 Fe3 C18 40.4(3)
C22 Fe3 C18 123.1(3)
C24 Fe3 C18 157.2(3)
C25 Fe3 C18 121.1(3)
C23 Fe3 C18 160.5(3)
C15 N3 C11 117.7(5)
C15 N3 Fe1 127.9(4)
C11 N3 Fe1 114.4(4)
C2 C3 C4 119.4(6)
C26 N4 C30 117.2(5)
C26 N4 Fe1 128.1(4)
C30 N4 Fe1 114.7(4)
C3 C4 C5 118.7(5)
C35 N5 C31 121.1(5)
C35 N5 Fe1 119.8(4)
C31 N5 Fe1 119.1(4)
N1 C5 C4 122.0(5)
N1 C5 C6 113.6(5)
C4 C5 C6 124.3(5)
C40 N6 C36 117.8(5)
C40 N6 Fe1 127.8(4)
C36 N6 Fe1 114.3(3)
N2 C6 C7 120.9(5)
N2 C6 C5 111.5(5)
C7 C6 C5 127.5(5)
C6 C7 C8 120.3(5)
C9 C8 C7 117.1(5)
C9 C8 C16 121.5(5)
C7 C8 C16 121.2(5)
C53 O9 C52 124.3(17)
C10 C9 C8 119.8(5)
N2 C10 C9 121.0(5)
N2 C10 C11 111.9(5)
C9 C10 C11 127.1(5)
N3 C11 C12 122.6(5)
N3 C11 C10 113.1(5)
C12 C11 C10 124.3(5)
C13 C12 C11 119.3(6)
C12 C13 C14 118.7(6)
C13 C14 C15 119.6(6)
N3 C15 C14 122.2(6)
C20 C16 C17 106.3(5)
C20 C16 C8 125.4(5)
C17 C16 C8 128.3(5)
C20 C16 Fe3 69.2(3)
C17 C16 Fe3 69.3(3)
C8 C16 Fe3 126.3(4)
C18 C17 C16 109.3(6)
C18 C17 Fe3 70.5(3)
C16 C17 Fe3 69.3(3)
C17 C18 C19 107.9(6)
C17 C18 Fe3 69.4(3)
C19 C18 Fe3 69.3(4)
C18 C19 C20 108.7(6)
C18 C19 Fe3 70.3(4)
C20 C19 Fe3 69.3(4)
C19 C20 C16 107.8(6)
C19 C20 Fe3 69.7(4)
C16 C20 Fe3 69.6(3)
C25 C21 C22 109.2(7)
C25 C21 Fe3 70.2(4)
C22 C21 Fe3 69.9(4)
C23 C22 C21 106.2(7)
C23 C22 Fe3 70.0(3)
C21 C22 Fe3 69.6(4)
C24 C23 C22 109.6(6)
C24 C23 Fe3 70.0(3)
C22 C23 Fe3 69.7(4)
C23 C24 C25 107.4(7)
C23 C24 Fe3 70.1(4)
C25 C24 Fe3 69.8(4)
C21 C25 C24 107.5(7)
C21 C25 Fe3 69.6(5)
C24 C25 Fe3 69.7(4)
N4 C26 C27 123.3(6)
C26 C27 C28 118.9(6)
C29 C28 C27 118.8(6)
C28 C29 C30 118.9(6)
N4 C30 C29 122.9(5)
N4 C30 C31 113.0(5)
C29 C30 C31 124.1(5)
N5 C31 C32 120.8(5)
N5 C31 C30 111.7(5)
C32 C31 C30 127.5(5)
C31 C32 C33 119.7(5)
C32 C33 C34 118.4(5)
C32 C33 C41 121.0(5)
C34 C33 C41 120.6(5)
C35 C34 C33 119.1(5)
N5 C35 C34 120.9(5)
N5 C35 C36 111.4(5)
C34 C35 C36 127.6(5)
N6 C36 C37 122.4(5)
N6 C36 C35 113.3(5)
C37 C36 C35 124.3(5)
C38 C37 C36 118.5(5)
C39 C38 C37 119.6(6)
C38 C39 C40 118.8(5)
N6 C40 C39 122.8(6)
C45 C41 C42 106.1(5)
C45 C41 C33 127.8(5)
C42 C41 C33 126.0(5)
C45 C41 Fe2 68.6(3)
C42 C41 Fe2 68.9(3)
C33 C41 Fe2 124.3(4)
C43 C42 C41 108.1(5)
C43 C42 Fe2 70.6(4)
C41 C42 Fe2 69.7(3)
C44 C43 C42 107.6(5)
C44 C43 Fe2 69.4(3)
C42 C43 Fe2 68.6(3)
C45 C44 C43 109.2(6)
C45 C44 Fe2 69.2(3)
C43 C44 Fe2 70.3(3)
C44 C45 C41 109.0(5)
C44 C45 Fe2 71.0(3)
C41 C45 Fe2 70.0(3)
C50 C46 C47 106.9(6)
C50 C46 Fe2 70.0(3)
C47 C46 Fe2 70.1(3)
C48 C47 C46 108.9(6)
C48 C47 Fe2 69.5(3)
C46 C47 Fe2 69.1(3)
C49 C48 C47 108.0(6)
C49 C48 Fe2 69.6(3)
C47 C48 Fe2 70.1(3)
C48 C49 C50 107.8(6)
C48 C49 Fe2 69.9(3)
C50 C49 Fe2 70.0(3)
C46 C50 C49 108.4(6)
C46 C50 Fe2 69.2(3)
C49 C50 Fe2 69.2(4)
C52' O9' C54 141.6(13)
O9 C52 C51 113.1(10)
O9 C53 C54 118.1(11)
O9' C54 C53 120.8(12)
O9' C52' C51' 132.7(14)

loop_
_geom_bond_atom_site_label_1
_geom_bond_atom_site_label_2
_geom_bond_distance
Fe1 N2 1.883(5)
Fe1 N5 1.889(5)
Fe1 N4 1.969(5)
Fe1 N3 1.972(5)
Fe1 N6 1.982(5)
Fe1 N1 1.984(5)
Cl1 O4 1.377(6)
Cl1 O3 1.397(6)
Cl1 O2 1.411(6)
Cl1 O1 1.451(4)
N1 C1 1.344(7)
N1 C5 1.363(7)
C1 C2 1.397(8)
Fe2 C45 2.026(6)
Fe2 C42 2.035(6)
Fe2 C49 2.037(6)
Fe2 C46 2.037(6)
Fe2 C48 2.041(6)
Fe2 C41 2.046(5)
Fe2 C50 2.048(6)
Fe2 C44 2.049(6)
Fe2 C47 2.050(5)
Fe2 C43 2.061(6)
Cl2 O8 1.424(5)
Cl2 O7 1.424(5)
Cl2 O5 1.433(5)
Cl2 O6 1.437(5)
N2 C10 1.340(7)
N2 C6 1.346(7)
C2 C3 1.384(8)
Fe3 C20 2.029(7)
Fe3 C21 2.033(7)
Fe3 C17 2.035(5)
Fe3 C16 2.035(5)
Fe3 C19 2.035(7)
Fe3 C22 2.038(7)
Fe3 C24 2.041(7)
Fe3 C25 2.042(8)
Fe3 C23 2.043(5)
Fe3 C18 2.049(6)
N3 C15 1.345(7)
N3 C11 1.362(7)
C3 C4 1.389(8)
N4 C26 1.342(7)
N4 C30 1.366(7)
C4 C5 1.391(7)
N5 C35 1.341(7)
N5 C31 1.349(7)
C5 C6 1.467(7)
N6 C40 1.341(7)
N6 C36 1.365(7)
C6 C7 1.382(8)
C7 C8 1.412(7)
C8 C9 1.407(7)
C8 C16 1.458(7)
O9 C53 1.386(10)
O9 C52 1.398(9)
C9 C10 1.394(8)
C10 C11 1.467(7)
C11 C12 1.383(8)
C12 C13 1.380(8)
C13 C14 1.382(10)
C14 C15 1.393(9)
C16 C20 1.432(8)
C16 C17 1.438(8)
C17 C18 1.399(9)
C18 C19 1.411(10)
C19 C20 1.423(9)
C21 C25 1.399(12)
C21 C22 1.409(11)
C22 C23 1.406(9)
C23 C24 1.394(10)
C24 C25 1.414(10)
C26 C27 1.385(9)
C27 C28 1.397(10)
C28 C29 1.385(8)
C29 C30 1.386(8)
C30 C31 1.475(8)
C31 C32 1.377(8)
C32 C33 1.403(8)
C33 C34 1.405(7)
C33 C41 1.463(8)
C34 C35 1.389(7)
C35 C36 1.475(7)
C36 C37 1.390(7)
C37 C38 1.384(8)
C38 C39 1.383(9)
C39 C40 1.387(8)
C41 C45 1.440(8)
C41 C42 1.441(8)
C42 C43 1.428(9)
C43 C44 1.415(9)
C44 C45 1.389(9)
C46 C50 1.423(9)
C46 C47 1.424(10)
C47 C48 1.414(9)
C48 C49 1.413(9)
C49 C50 1.426(9)
O9' C52' 1.290(8)
O9' C54 1.321(9)
C51 C52 1.432(9)
C53 C54 1.413(10)
C51' C52' 1.355(9)
